data_7230109
loop_
_publ_author_name
'Ovens, Jeffrey S.'
'Leznoff, Daniel B.'

_publ_section_title
;
 Probing halogen&#x22EF;halogen interactions via thermal expansion
 analysis
;
_journal_issue 13
_journal_name_full CrystEngComm
_journal_page_first 1769
_journal_paper_doi 10.1039/C7CE02167D
_journal_volume 20
_journal_year 2018
_chemical_formula_sum 'C6 H6 Au Br2 Cu N4'
_chemical_formula_weight 554.47
_space_group_crystal_system monoclinic
_space_group_IT_number 15
_space_group_name_Hall '-C 2yc'
_space_group_name_H-M_alt 'C 1 2/c 1'
_symmetry_space_group_name_Hall '-C 2yc'
_symmetry_space_group_name_H-M 'C 1 2/c 1'
_atom_sites_solution_hydrogens geom
_atom_sites_solution_primary direct
_audit_update_record
;
2017-09-13 deposited with the CCDC.
2018-02-08 downloaded from the CCDC.
;
_cell_angle_alpha 90
_cell_angle_beta 112.7690(10)
_cell_angle_gamma 90
_cell_formula_units_Z 4
_cell_length_a 15.5179(11)
_cell_length_b 5.9393(4)
_cell_length_c 14.8526(10)
_cell_measurement_reflns_used 5369
_cell_measurement_temperature 150(2)
_cell_measurement_theta_max 30.52
_cell_measurement_theta_min 2.85
_cell_volume 1262.22(15)
_computing_cell_refinement 'Bruker SAINT'
_computing_data_collection 'Bruker APEX3'
_computing_data_reduction 'Bruker SAINT'
_computing_structure_refinement 'SHELXL-2013 (Sheldrick, 2013)'
_computing_structure_solution
; 
 SHELXT 2014/4 (Sheldrick, 2014)
;
_diffrn_ambient_temperature 150(2)
_diffrn_measured_fraction_theta_full 0.999
_diffrn_measured_fraction_theta_max 1.001
_diffrn_measurement_device_type 'Bruker APEX-II DUO CCD'
_diffrn_measurement_method '\w scans'
_diffrn_radiation_monochromator graphite
_diffrn_radiation_type MoK\a
_diffrn_radiation_wavelength 0.71073
_diffrn_reflns_av_R_equivalents 0.0239
_diffrn_reflns_av_unetI/netI 0.0211
_diffrn_reflns_Laue_measured_fraction_full 0.999
_diffrn_reflns_Laue_measured_fraction_max 1.001
_diffrn_reflns_limit_h_max 22
_diffrn_reflns_limit_h_min -21
_diffrn_reflns_limit_k_max 8
_diffrn_reflns_limit_k_min -8
_diffrn_reflns_limit_l_max 21
_diffrn_reflns_limit_l_min -21
_diffrn_reflns_number 8073
_diffrn_reflns_point_group_measured_fraction_full 0.999
_diffrn_reflns_point_group_measured_fraction_max 1.001
_diffrn_reflns_theta_full 25.242
_diffrn_reflns_theta_max 30.506
_diffrn_reflns_theta_min 2.847
_exptl_absorpt_coefficient_mu 19.594
_exptl_absorpt_correction_T_max 0.7461
_exptl_absorpt_correction_T_min 0.3508
_exptl_absorpt_correction_type multi-scan
_exptl_absorpt_process_details SADABS
_exptl_crystal_colour red
_exptl_crystal_density_diffrn 2.918
_exptl_crystal_description block
_exptl_crystal_F_000 992
_exptl_crystal_size_max 0.210
_exptl_crystal_size_mid 0.181
_exptl_crystal_size_min 0.153
_refine_diff_density_max 1.005
_refine_diff_density_min -0.806
_refine_diff_density_rms 0.124
_refine_ls_extinction_method none
_refine_ls_goodness_of_fit_ref 1.040
_refine_ls_hydrogen_treatment constr
_refine_ls_matrix_type full
_refine_ls_number_parameters 67
_refine_ls_number_reflns 1930
_refine_ls_number_restraints 0
_refine_ls_restrained_S_all 1.040
_refine_ls_R_factor_all 0.0202
_refine_ls_R_factor_gt 0.0158
_refine_ls_shift/su_max 0.002
_refine_ls_shift/su_mean 0.000
_refine_ls_structure_factor_coef Fsqd
_refine_ls_weighting_details
;
 w=1/[\s^2^(Fo^2^)+(0.0181P)^2^]
 where P=(Fo^2^+2Fc^2^)/3
;
_refine_ls_weighting_scheme calc
_refine_ls_wR_factor_gt 0.0352
_refine_ls_wR_factor_ref 0.0363
_reflns_number_gt 1735
_reflns_number_total 1930
_reflns_threshold_expression 'I > 2\s(I)'
_cod_data_source_file c7ce02167d2.cif
_cod_data_source_block Cu_MeCN_Au3Br
_cod_depositor_comments 'Adding full bibliography for 7230108--7230110.cif.'
_cod_database_code 7230109
_shelx_space_group_comment
;
The symmetry employed for this shelxl refinement is uniquely defined
by the following loop, which should always be used as a source of
symmetry information in preference to the above space-group names.
They are only intended as comments.
;
_shelxl_version_number 2013-2

loop_
_space_group_symop_operation_xyz
'x, y, z'
'-x, y, -z+1/2'
'x+1/2, y+1/2, z'
'-x+1/2, y+1/2, -z+1/2'
'-x, -y, -z'
'x, -y, z-1/2'
'-x+1/2, -y+1/2, -z'
'x+1/2, -y+1/2, z-1/2'

loop_
_atom_site_label
_atom_site_type_symbol
_atom_site_fract_x
_atom_site_fract_y
_atom_site_fract_z
_atom_site_U_iso_or_equiv
_atom_site_adp_type
_atom_site_occupancy
_atom_site_site_symmetry_order
_atom_site_calc_flag
_atom_site_refinement_flags_posn
_atom_site_refinement_flags_adp
_atom_site_refinement_flags_occupancy
Au1 Au 0.5000 1.0000 0.5000 0.01898(4) Uani 1 2 d S . P
Br1 Br 0.65976(2) 0.88108(4) 0.53849(2) 0.02969(7) Uani 1 1 d . . .
Cu1 Cu 0.5000 0.41790(7) 0.7500 0.02175(9) Uani 1 2 d S T P
N1 N 0.48483(16) 0.6201(3) 0.63917(15) 0.0274(5) Uani 1 1 d . . .
N2 N 0.39526(15) 0.2005(3) 0.72719(15) 0.0260(4) Uani 1 1 d . . .
C1 C 0.48802(18) 0.7562(4) 0.58646(17) 0.0242(5) Uani 1 1 d . . .
C21 C 0.3477(2) 0.0504(4) 0.7058(2) 0.0261(5) Uani 1 1 d . . .
C22 C 0.2862(2) -0.1452(5) 0.6759(2) 0.0385(7) Uani 1 1 d . . .
H22A H 0.2692 -0.1718 0.6074 0.058 Uiso 1 1 calc R U .
H22B H 0.2309 -0.1175 0.6883 0.058 Uiso 1 1 calc R U .
H22C H 0.3180 -0.2748 0.7122 0.058 Uiso 1 1 calc R U .

loop_
_atom_site_aniso_label
_atom_site_aniso_U_11
_atom_site_aniso_U_22
_atom_site_aniso_U_33
_atom_site_aniso_U_23
_atom_site_aniso_U_13
_atom_site_aniso_U_12
Au1 0.02137(7) 0.01770(6) 0.01637(7) 0.00253(4) 0.00566(5) -0.00204(5)
Br1 0.02392(13) 0.03376(14) 0.03022(13) 0.00422(10) 0.00919(11) 0.00258(11)
Cu1 0.0290(2) 0.01585(18) 0.0222(2) 0.000 0.01189(18) 0.000
N1 0.0343(13) 0.0230(10) 0.0245(10) 0.0029(8) 0.0110(10) -0.0005(9)
N2 0.0276(11) 0.0266(10) 0.0264(11) 0.0033(9) 0.0132(9) -0.0015(9)
C1 0.0256(13) 0.0226(11) 0.0236(12) 0.0018(9) 0.0086(10) -0.0009(10)
C21 0.0246(13) 0.0280(12) 0.0283(13) 0.0026(10) 0.0131(11) -0.0001(10)
C22 0.0382(17) 0.0342(15) 0.0467(17) -0.0021(13) 0.0204(15) -0.0118(13)

loop_
_atom_type_symbol
_atom_type_description
_atom_type_scat_dispersion_real
_atom_type_scat_dispersion_imag
_atom_type_scat_source
C C 0.0033 0.0016 'International Tables Vol C Tables 4.2.6.8 and 6.1.1.4'
H H 0.0000 0.0000 'International Tables Vol C Tables 4.2.6.8 and 6.1.1.4'
N N 0.0061 0.0033 'International Tables Vol C Tables 4.2.6.8 and 6.1.1.4'
Cu Cu 0.3201 1.2651 'International Tables Vol C Tables 4.2.6.8 and 6.1.1.4'
Br Br -0.2901 2.4595 'International Tables Vol C Tables 4.2.6.8 and 6.1.1.4'
Au Au -2.0133 8.8022 'International Tables Vol C Tables 4.2.6.8 and 6.1.1.4'

loop_
_geom_angle_atom_site_label_1
_geom_angle_atom_site_label_2
_geom_angle_atom_site_label_3
_geom_angle
_geom_angle_site_symmetry_1
_geom_angle_site_symmetry_3
C1 Au1 C1 180.0 5_676 .
C1 Au1 Br1 88.75(7) 5_676 5_676
C1 Au1 Br1 91.25(7) . 5_676
C1 Au1 Br1 91.25(7) 5_676 .
C1 Au1 Br1 88.75(7) . .
Br1 Au1 Br1 180.0 5_676 .
Au1 Br1 Br1 149.970(14) . 7_666
N1 Cu1 N1 105.18(12) 2_656 .
N1 Cu1 N2 115.10(9) 2_656 2_656
N1 Cu1 N2 111.13(9) . 2_656
N1 Cu1 N2 111.13(9) 2_656 .
N1 Cu1 N2 115.10(9) . .
N2 Cu1 N2 99.55(13) 2_656 .
C1 N1 Cu1 168.6(2) . .
C21 N2 Cu1 164.5(2) . .
N1 C1 Au1 176.9(2) . .
N2 C21 C22 178.6(3) . .
C21 C22 H22A 109.5 . .
C21 C22 H22B 109.5 . .
H22A C22 H22B 109.5 . .
C21 C22 H22C 109.5 . .
H22A C22 H22C 109.5 . .
H22B C22 H22C 109.5 . .

loop_
_geom_bond_atom_site_label_1
_geom_bond_atom_site_label_2
_geom_bond_distance
_geom_bond_site_symmetry_2
Au1 C1 1.991(2) 5_676
Au1 C1 1.991(2) .
Au1 Br1 2.4238(3) 5_676
Au1 Br1 2.4238(3) .
Br1 Br1 3.7489(5) 7_666
Cu1 N1 1.977(2) 2_656
Cu1 N1 1.977(2) .
Cu1 N2 1.999(2) 2_656
Cu1 N2 1.999(2) .
N1 C1 1.140(3) .
N2 C21 1.122(3) .
C21 C22 1.459(4) .
C22 H22A 0.9600 .
C22 H22B 0.9600 .
C22 H22C 0.9600 .
